data_2223789
loop_
_publ_author_name
'Alizadeh, Robabeh'
'Kalateh, Khadijeh'
'Khoshtarkib, Zeinab'
'Ahmadi, Roya'
'Amani, Vahid'

_publ_section_title
;
 (6,6'-Dimethyl-2,2'-bipyridine-\k^2^<i>N</i>,<i>N</i>')diiodidozinc(II)
;
_journal_coeditor_code HB5152
_journal_issue 11
_journal_name_full 'Acta Crystallographica Section E'
_journal_page_first m1439
_journal_page_last m1440
_journal_paper_doi 10.1107/S1600536809043049
_journal_volume 65
_journal_year 2009
_chemical_formula_iupac '[Zn I2 (C12 H12 N2)]'
_chemical_formula_moiety 'C12 H12 I2 N2 Zn1'
_chemical_formula_sum 'C12 H12 I2 N2 Zn'
_chemical_formula_weight 503.43
_chemical_name_systematic
;
(6,6'-Dimethyl-2,2'-bipyridine-\k^2^<i>N</i>,<i>N</i>')diiodidozinc(II)
;
_space_group_IT_number 15
_symmetry_cell_setting monoclinic
_symmetry_space_group_name_Hall '-C 2yc'
_symmetry_space_group_name_H-M 'C 1 2/c 1'
_atom_sites_solution_hydrogens geom
_atom_sites_solution_primary direct
_atom_sites_solution_secondary difmap
_audit_creation_method SHELXL-97
_cell_angle_alpha 90.00
_cell_angle_beta 105.140(14)
_cell_angle_gamma 90.00
_cell_formula_units_Z 4
_cell_length_a 13.421(2)
_cell_length_b 8.441(2)
_cell_length_c 13.752(3)
_cell_measurement_reflns_used 896
_cell_measurement_temperature 298(2)
_cell_measurement_theta_max 29.23
_cell_measurement_theta_min 2.88
_cell_volume 1503.8(5)
_computing_cell_refinement 'SAINT (Bruker, 1998)'
_computing_data_collection 'SMART (Bruker, 1998)'
_computing_data_reduction 'SAINT (Bruker, 1998)'
_computing_molecular_graphics 'ORTEP-3 (Farrugia, 1997)'
_computing_publication_material 'WinGX (Farrugia, 1999)'
_computing_structure_refinement 'SHELXL-97 (Sheldrick, 2008)'
_computing_structure_solution 'SHELXS-97 (Sheldrick, 2008)'
_diffrn_ambient_temperature 298(2)
_diffrn_measured_fraction_theta_full 0.985
_diffrn_measured_fraction_theta_max 0.985
_diffrn_measurement_device_type 'Bruker SMART CCD'
_diffrn_measurement_method \w
_diffrn_radiation_monochromator graphite
_diffrn_radiation_source 'fine-focus sealed tube'
_diffrn_radiation_type MoK\a
_diffrn_radiation_wavelength 0.71073
_diffrn_reflns_av_R_equivalents 0.0758
_diffrn_reflns_av_sigmaI/netI 0.0430
_diffrn_reflns_limit_h_max 18
_diffrn_reflns_limit_h_min -18
_diffrn_reflns_limit_k_max 11
_diffrn_reflns_limit_k_min -9
_diffrn_reflns_limit_l_max 18
_diffrn_reflns_limit_l_min -18
_diffrn_reflns_number 5694
_diffrn_reflns_theta_full 29.23
_diffrn_reflns_theta_max 29.23
_diffrn_reflns_theta_min 2.88
_diffrn_standards_number 0
_exptl_absorpt_coefficient_mu 5.720
_exptl_absorpt_correction_T_max 0.539
_exptl_absorpt_correction_T_min 0.425
_exptl_absorpt_correction_type multi-scan
_exptl_absorpt_process_details '(SADABS; Bruker, 1998)'
_exptl_crystal_colour Colourless
_exptl_crystal_density_diffrn 2.224
_exptl_crystal_density_method 'not measured'
_exptl_crystal_description needle
_exptl_crystal_F_000 936
_exptl_crystal_size_max 0.48
_exptl_crystal_size_mid 0.12
_exptl_crystal_size_min 0.11
_refine_diff_density_max 1.225
_refine_diff_density_min -0.854
_refine_ls_extinction_method none
_refine_ls_goodness_of_fit_ref 1.117
_refine_ls_hydrogen_treatment constr
_refine_ls_matrix_type full
_refine_ls_number_parameters 79
_refine_ls_number_reflns 1997
_refine_ls_number_restraints 0
_refine_ls_restrained_S_all 1.117
_refine_ls_R_factor_all 0.0490
_refine_ls_R_factor_gt 0.0431
_refine_ls_shift/su_max 0.000
_refine_ls_shift/su_mean 0.000
_refine_ls_structure_factor_coef Fsqd
_refine_ls_weighting_details 'calc w=1/[\s^2^(Fo^2^)+(0.0623P)^2^+3.2400P] where P=(Fo^2^+2Fc^2^)/3'
_refine_ls_weighting_scheme calc
_refine_ls_wR_factor_gt 0.1225
_refine_ls_wR_factor_ref 0.1269
_reflns_number_gt 1748
_reflns_number_total 1997
_reflns_threshold_expression I>2\s(I)
_cod_data_source_file hb5152.cif
_cod_data_source_block I
_cod_depositor_comments
;
The following automatic conversions were performed:
'_symmetry_cell_setting' value 'Monoclinic' changed to 'monoclinic'
according to '/home/saulius/struct/CIF-dictionaries/cif_core.dic'
dictionary named 'cif_core.dic' version 2.4.1 from 2010-06-29.

Automatic conversion script
Id: cif_fix_enum 1527 2010-12-29 10:47:43Z saulius 

The following automatic conversions were performed:

'_symmetry_cell_setting' value 'Monoclinic' changed to 'monoclinic'
according to /home/saulius/struct/CIF-dictionaries/cif_core.dic
dictionary named 'cif_core.dic' version 2.4.1 from 2010-06-29.

Automatic conversion script
Id: cif_fix_values 1715 2011-07-08 13:25:40Z adriana 
;
_cod_original_sg_symbol_H-M 'C 2/c'
_cod_original_formula_sum 'C12 H12 I2 N2 Zn1'
_cod_database_code 2223789
_cod_database_fobs_code 2223789

loop_
_symmetry_equiv_pos_as_xyz
'x, y, z'
'-x, y, -z+1/2'
'x+1/2, y+1/2, z'
'-x+1/2, y+1/2, -z+1/2'
'-x, -y, -z'
'x, -y, z-1/2'
'-x+1/2, -y+1/2, -z'
'x+1/2, -y+1/2, z-1/2'

loop_
_atom_site_type_symbol
_atom_site_label
_atom_site_fract_x
_atom_site_fract_y
_atom_site_fract_z
_atom_site_U_iso_or_equiv
_atom_site_adp_type
_atom_site_calc_flag
_atom_site_refinement_flags
_atom_site_occupancy
_atom_site_disorder_assembly
_atom_site_disorder_group
C C1 0.1171(5) 0.2312(7) 0.4901(4) 0.0650(14) Uani d . 1 . .
H H1A 0.1495 0.1657 0.4501 0.078 Uiso calc R 1 . .
H H1B 0.0518 0.1858 0.4914 0.078 Uiso calc R 1 . .
H H1C 0.1607 0.2378 0.5575 0.078 Uiso calc R 1 . .
C C2 0.1003(4) 0.3936(6) 0.4452(3) 0.0498(9) Uani d . 1 . .
C C3 0.1376(4) 0.5282(8) 0.5028(4) 0.0624(13) Uani d . 1 . .
H H3 0.1737 0.5192 0.5702 0.075 Uiso calc R 1 . .
C C4 0.1190(5) 0.6766(8) 0.4564(5) 0.0677(14) Uani d . 1 . .
H H4 0.1435 0.7680 0.4925 0.081 Uiso calc R 1 . .
C C5 0.0640(4) 0.6862(6) 0.3567(4) 0.0581(11) Uani d . 1 . .
H H5 0.0499 0.7842 0.3251 0.070 Uiso calc R 1 . .
C C6 0.0304(4) 0.5486(5) 0.3045(3) 0.0466(9) Uani d . 1 . .
N N1 0.0498(3) 0.4055(4) 0.3488(3) 0.0429(7) Uani d . 1 . .
Zn Zn1 0.0000 0.22134(8) 0.2500 0.0467(2) Uani d S 1 . .
I I1 0.15441(3) 0.07347(4) 0.21872(3) 0.06177(17) Uani d . 1 . .

loop_
_atom_site_aniso_label
_atom_site_aniso_U_11
_atom_site_aniso_U_22
_atom_site_aniso_U_33
_atom_site_aniso_U_12
_atom_site_aniso_U_13
_atom_site_aniso_U_23
C1 0.061(3) 0.082(4) 0.049(3) 0.010(3) 0.010(2) 0.017(2)
C2 0.045(2) 0.062(3) 0.043(2) 0.0025(19) 0.0125(17) -0.0009(18)
C3 0.051(2) 0.086(4) 0.047(2) -0.001(3) 0.0064(19) -0.017(2)
C4 0.062(3) 0.068(3) 0.073(3) -0.009(3) 0.017(3) -0.030(3)
C5 0.058(3) 0.046(2) 0.068(3) -0.003(2) 0.011(2) -0.011(2)
C6 0.050(2) 0.0395(19) 0.052(2) -0.0028(16) 0.0149(18) -0.0068(16)
N1 0.0444(17) 0.0428(17) 0.0406(16) 0.0000(14) 0.0097(13) -0.0026(13)
Zn1 0.0570(4) 0.0354(3) 0.0469(4) 0.000 0.0121(3) 0.000
I1 0.0680(3) 0.0582(2) 0.0608(2) 0.01460(14) 0.01977(18) -0.00003(13)

loop_
_atom_type_symbol
_atom_type_description
_atom_type_scat_dispersion_real
_atom_type_scat_dispersion_imag
_atom_type_scat_source
C C 0.0033 0.0016 'International Tables Vol C Tables 4.2.6.8 and 6.1.1.4'
H H 0.0000 0.0000 'International Tables Vol C Tables 4.2.6.8 and 6.1.1.4'
N N 0.0061 0.0033 'International Tables Vol C Tables 4.2.6.8 and 6.1.1.4'
O O 0.0106 0.0060 'International Tables Vol C Tables 4.2.6.8 and 6.1.1.4'
Zn Zn 0.2839 1.4301 'International Tables Vol C Tables 4.2.6.8 and 6.1.1.4'
I I -0.4742 1.8119 'International Tables Vol C Tables 4.2.6.8 and 6.1.1.4'

loop_
_geom_angle_atom_site_label_1
_geom_angle_atom_site_label_2
_geom_angle_atom_site_label_3
_geom_angle_site_symmetry_1
_geom_angle_site_symmetry_3
_geom_angle
_geom_angle_publ_flag
C2 C1 H1A . . 109.5 ?
C2 C1 H1B . . 109.5 ?
H1A C1 H1B . . 109.5 ?
C2 C1 H1C . . 109.5 ?
H1A C1 H1C . . 109.5 ?
H1B C1 H1C . . 109.5 ?
N1 C2 C3 . . 121.2(5) ?
N1 C2 C1 . . 117.7(4) ?
C3 C2 C1 . . 121.2(5) ?
C4 C3 C2 . . 118.3(5) ?
C4 C3 H3 . . 120.8 ?
C2 C3 H3 . . 120.8 ?
C5 C4 C3 . . 119.5(5) ?
C5 C4 H4 . . 120.3 ?
C3 C4 H4 . . 120.3 ?
C6 C5 C4 . . 119.0(5) ?
C6 C5 H5 . . 120.5 ?
C4 C5 H5 . . 120.5 ?
N1 C6 C5 . . 121.5(5) ?
N1 C6 C6 . 2 116.1(2) ?
C5 C6 C6 . 2 122.4(3) ?
C2 N1 C6 . . 120.5(4) ?
C2 N1 Zn1 . . 126.6(3) ?
C6 N1 Zn1 . . 112.8(3) ?
N1 Zn1 N1 . 2 81.9(2) y
N1 Zn1 I1 . 2 113.38(10) n
N1 Zn1 I1 2 2 110.04(10) n
N1 Zn1 I1 . . 110.04(10) n
N1 Zn1 I1 2 . 113.38(10) n
I1 Zn1 I1 2 . 121.39(3) n

loop_
_geom_bond_atom_site_label_1
_geom_bond_atom_site_label_2
_geom_bond_site_symmetry_2
_geom_bond_distance
_geom_bond_publ_flag
C1 C2 . 1.496(8) ?
C1 H1A . 0.9600 ?
C1 H1B . 0.9600 ?
C1 H1C . 0.9600 ?
C2 N1 . 1.327(6) ?
C2 C3 . 1.400(8) ?
C3 C4 . 1.398(9) ?
C3 H3 . 0.9300 ?
C4 C5 . 1.379(8) ?
C4 H4 . 0.9300 ?
C5 C6 . 1.378(6) ?
C5 H5 . 0.9300 ?
C6 N1 . 1.347(6) ?
C6 C6 2 1.508(9) ?
Zn1 N1 . 2.058(3) y
Zn1 N1 2 2.058(3) n
Zn1 I1 2 2.5501(6) n
Zn1 I1 . 2.5501(6) y

loop_
_geom_torsion_atom_site_label_1
_geom_torsion_atom_site_label_2
_geom_torsion_atom_site_label_3
_geom_torsion_atom_site_label_4
_geom_torsion_site_symmetry_1
_geom_torsion_site_symmetry_2
_geom_torsion_site_symmetry_3
_geom_torsion_site_symmetry_4
_geom_torsion
_geom_torsion_publ_flag
N1 C2 C3 C4 . . . . 0.9(7) ?
C1 C2 C3 C4 . . . . -179.8(5) ?
C2 C3 C4 C5 . . . . 0.8(8) ?
C3 C4 C5 C6 . . . . -1.3(8) ?
C4 C5 C6 N1 . . . . 0.1(8) ?
C4 C5 C6 C6 . . . 2 179.8(6) ?
C3 C2 N1 C6 . . . . -2.1(7) ?
C1 C2 N1 C6 . . . . 178.6(4) ?
C3 C2 N1 Zn1 . . . . 174.7(3) ?
C1 C2 N1 Zn1 . . . . -4.6(6) ?
C5 C6 N1 C2 . . . . 1.6(7) ?
C6 C6 N1 C2 2 . . . -178.1(5) ?
C5 C6 N1 Zn1 . . . . -175.7(4) ?
C6 C6 N1 Zn1 2 . . . 4.7(6) ?
C2 N1 Zn1 N1 . . . 2 -178.8(5) ?
C6 N1 Zn1 N1 . . . 2 -1.7(2) ?
C2 N1 Zn1 I1 . . . 2 72.8(4) ?
C6 N1 Zn1 I1 . . . 2 -110.1(3) ?
C2 N1 Zn1 I1 . . . . -66.8(4) ?
C6 N1 Zn1 I1 . . . . 110.3(3) ?
